data_2209847
loop_
_publ_author_name
'Guang-Bo Che'
'Chun-Bo Liu'

_publ_section_title
;
 A new dinuclear Mn^II^ compound with intermolecular \p--\p
 interactions
;
_journal_coeditor_code HB2098
_journal_issue 8
_journal_name_full 'Acta Crystallographica Section E'
_journal_page_first m1728
_journal_page_last m1730
_journal_paper_doi 10.1107/S1600536806024871
_journal_volume 62
_journal_year 2006
_chemical_formula_iupac '[Mn2 (C7 H3 N O4)2 (C14 H8 N4)2 (H2 O)2], 2H2 O'
_chemical_formula_moiety 'C42 H26 Mn2 N10 O10, 2H2 O'
_chemical_formula_sum 'C42 H30 Mn2 N10 O12'
_chemical_formula_weight 976.64
_chemical_name_systematic
;
bis(\m-pyridine-2,5-dicarboxylato)bis[aqua(pyrazino[2,3-
f][1,10]phenanthroline)manganese(II)] dihydrate
;
_space_group_IT_number 2
_symmetry_cell_setting triclinic
_symmetry_space_group_name_Hall '-P 1'
_symmetry_space_group_name_H-M 'P -1'
_atom_sites_solution_hydrogens geom
_atom_sites_solution_primary direct
_atom_sites_solution_secondary difmap
_audit_creation_method SHELXL-97
_cell_angle_alpha 95.71(3)
_cell_angle_beta 94.42(3)
_cell_angle_gamma 109.47(3)
_cell_formula_units_Z 1
_cell_length_a 7.3813(15)
_cell_length_b 10.044(2)
_cell_length_c 14.052(3)
_cell_measurement_reflns_used 6037
_cell_measurement_temperature 292(2)
_cell_measurement_theta_max 27.48
_cell_measurement_theta_min 3.01
_cell_volume 970.6(4)
_computing_cell_refinement PROCESS-AUTO
_computing_data_collection 'PROCESS-AUTO (Rigaku, 1998)'
_computing_data_reduction PROCESS-AUTO
_computing_molecular_graphics 'SHELXTL-Plus (Sheldrick, 1990)'
_computing_publication_material SHELXL97
_computing_structure_refinement 'SHELXL97 (Sheldrick, 1997)'
_computing_structure_solution 'SHELXS97 (Sheldrick, 1997)'
_diffrn_ambient_temperature 292(2)
_diffrn_detector_area_resol_mean 10.0
_diffrn_measured_fraction_theta_full 0.997
_diffrn_measured_fraction_theta_max 0.989
_diffrn_measurement_device_type 'Rigaku R-AXIS RAPID'
_diffrn_measurement_method \w
_diffrn_radiation_monochromator graphite
_diffrn_radiation_source 'rotating anode'
_diffrn_radiation_type MoK\a
_diffrn_radiation_wavelength 0.71073
_diffrn_reflns_av_R_equivalents 0.0809
_diffrn_reflns_av_sigmaI/netI 0.1133
_diffrn_reflns_limit_h_max 9
_diffrn_reflns_limit_h_min -8
_diffrn_reflns_limit_k_max 13
_diffrn_reflns_limit_k_min -13
_diffrn_reflns_limit_l_max 18
_diffrn_reflns_limit_l_min -18
_diffrn_reflns_number 9612
_diffrn_reflns_theta_full 25.00
_diffrn_reflns_theta_max 27.48
_diffrn_reflns_theta_min 3.13
_diffrn_standards_decay_% 0
_diffrn_standards_interval_count 0
_diffrn_standards_interval_time 0
_diffrn_standards_number 0
_exptl_absorpt_coefficient_mu 0.734
_exptl_absorpt_correction_T_max 0.852
_exptl_absorpt_correction_T_min 0.784
_exptl_absorpt_correction_type multi-scan
_exptl_absorpt_process_details '(ABSCOR; Higashi, 1995)'
_exptl_crystal_colour 'pale yellow'
_exptl_crystal_density_diffrn 1.671
_exptl_crystal_density_method 'not measured'
_exptl_crystal_description block
_exptl_crystal_F_000 498
_exptl_crystal_size_max 0.33
_exptl_crystal_size_mid 0.27
_exptl_crystal_size_min 0.21
_refine_diff_density_max 0.385
_refine_diff_density_min -0.543
_refine_ls_extinction_method none
_refine_ls_goodness_of_fit_ref 1.045
_refine_ls_hydrogen_treatment mixed
_refine_ls_matrix_type full
_refine_ls_number_parameters 310
_refine_ls_number_reflns 4413
_refine_ls_number_restraints 6
_refine_ls_restrained_S_all 1.044
_refine_ls_R_factor_all 0.1282
_refine_ls_R_factor_gt 0.0642
_refine_ls_shift/su_max 0.000
_refine_ls_shift/su_mean 0.000
_refine_ls_structure_factor_coef Fsqd
_refine_ls_weighting_details 'calc w=1/[\s^2^(Fo^2^)+(0.05P)^2^+0.1792P] where P=(Fo^2^+2Fc^2^)/3'
_refine_ls_weighting_scheme calc
_refine_ls_wR_factor_gt 0.1165
_refine_ls_wR_factor_ref 0.1377
_reflns_number_gt 2620
_reflns_number_total 4413
_reflns_threshold_expression I>2\s(I)
_cod_data_source_file hb2098.cif
_cod_data_source_block I
_cod_database_code 2209847
_cod_database_fobs_code 2209847

loop_
_symmetry_equiv_pos_as_xyz
'x, y, z'
'-x, -y, -z'

loop_
_atom_site_type_symbol
_atom_site_label
_atom_site_fract_x
_atom_site_fract_y
_atom_site_fract_z
_atom_site_U_iso_or_equiv
_atom_site_adp_type
_atom_site_calc_flag
_atom_site_refinement_flags
_atom_site_occupancy
C C1 0.1484(6) -0.0429(5) 0.2213(3) 0.0357(10) Uani d . 1
H H1 0.1262 -0.0493 0.1546 0.043 Uiso calc R 1
C C2 0.0527(6) -0.1609(5) 0.2647(3) 0.0382(10) Uani d . 1
H H2 -0.0294 -0.2445 0.2279 0.046 Uiso calc R 1
C C3 0.0820(6) -0.1516(4) 0.3632(3) 0.0350(10) Uani d . 1
H H3 0.0189 -0.2285 0.3944 0.042 Uiso calc R 1
C C4 0.3004(5) 0.0859(4) 0.3667(3) 0.0244(8) Uani d . 1
C C5 0.4400(5) 0.2191(4) 0.4179(3) 0.0266(9) Uani d . 1
C C6 0.6651(6) 0.4382(5) 0.4113(3) 0.0403(11) Uani d . 1
H H6 0.7265 0.5096 0.3754 0.048 Uiso calc R 1
C C7 0.7229(7) 0.4593(5) 0.5103(3) 0.0460(12) Uani d . 1
H H7 0.8224 0.5412 0.5392 0.055 Uiso calc R 1
C C8 0.6294(6) 0.3565(5) 0.5633(3) 0.0418(11) Uani d . 1
H H8 0.6621 0.3692 0.6296 0.050 Uiso calc R 1
C C9 0.4844(6) 0.2322(5) 0.5183(3) 0.0314(9) Uani d . 1
C C10 0.2077(6) -0.0252(4) 0.4158(3) 0.0292(9) Uani d . 1
C C11 0.3794(6) 0.1181(5) 0.5697(3) 0.0313(10) Uani d . 1
C C12 0.2447(6) -0.0071(5) 0.5209(3) 0.0294(9) Uani d . 1
C C13 0.1805(7) -0.0952(6) 0.6617(3) 0.0442(12) Uani d . 1
H H13 0.1129 -0.1659 0.6966 0.053 Uiso calc R 1
C C14 0.3181(7) 0.0289(6) 0.7110(3) 0.0474(13) Uani d . 1
H H14 0.3408 0.0368 0.7777 0.057 Uiso calc R 1
C C15 0.2413(5) 0.2467(4) -0.0069(3) 0.0276(9) Uani d . 1
C C16 0.4009(5) 0.3177(4) -0.0647(3) 0.0260(9) Uani d . 1
C C17 0.5662(6) 0.2821(5) -0.0628(3) 0.0345(10) Uani d . 1
H H17 0.5770 0.2100 -0.0285 0.041 Uiso calc R 1
C C18 0.7151(6) 0.3538(4) -0.1121(3) 0.0326(10) Uani d . 1
H H18 0.8260 0.3294 -0.1127 0.039 Uiso calc R 1
C C19 0.6967(5) 0.4624(4) -0.1604(3) 0.0271(9) Uani d . 1
N N5 0.5366(4) 0.4991(3) -0.1625(2) 0.0254(7) Uani d . 1
C C21 0.8572(5) 0.5515(4) -0.2122(3) 0.0301(9) Uani d . 1
N N1 0.5278(4) 0.3225(4) 0.3657(2) 0.0306(8) Uani d . 1
N N2 0.2688(4) 0.0777(4) 0.2691(2) 0.0275(7) Uani d . 1
N N3 0.1432(5) -0.1153(4) 0.5671(3) 0.0388(9) Uani d . 1
N N4 0.4178(5) 0.1358(4) 0.6673(2) 0.0432(10) Uani d . 1
C C20 0.3913(5) 0.4251(4) -0.1163(3) 0.0252(8) Uani d . 1
H H20 0.2785 0.4473 -0.1194 0.030 Uiso calc R 1
O O1 0.2819(4) 0.1790(3) 0.05948(19) 0.0338(7) Uani d . 1
O O2 0.0819(4) 0.2597(3) -0.0247(2) 0.0410(7) Uani d . 1
O O1W 0.6746(4) 0.2682(4) 0.1776(2) 0.0414(8) Uani d D 1
O O3 0.9978(4) 0.5098(3) -0.2213(2) 0.0446(8) Uani d . 1
O O2W 0.7844(5) 0.0845(4) 0.0618(3) 0.0584(10) Uani d D 1
O O4 0.8387(4) 0.6606(3) -0.2406(2) 0.0376(7) Uani d . 1
Mn Mn1 0.40163(8) 0.27795(7) 0.20439(4) 0.02762(19) Uani d . 1
H HW12 0.779(4) 0.338(3) 0.194(3) 0.041 Uiso d D 1
H HW22 0.884(4) 0.139(3) 0.042(3) 0.041 Uiso d D 1
H HW11 0.688(5) 0.204(3) 0.140(3) 0.041 Uiso d D 1
H HW21 0.744(5) 0.003(2) 0.028(3) 0.041 Uiso d D 1

loop_
_atom_site_aniso_label
_atom_site_aniso_U_11
_atom_site_aniso_U_22
_atom_site_aniso_U_33
_atom_site_aniso_U_12
_atom_site_aniso_U_13
_atom_site_aniso_U_23
C1 0.038(2) 0.040(3) 0.024(2) 0.008(2) -0.0028(19) 0.003(2)
C2 0.043(3) 0.027(2) 0.041(3) 0.007(2) 0.005(2) 0.007(2)
C3 0.036(2) 0.026(2) 0.043(3) 0.0068(19) 0.012(2) 0.011(2)
C4 0.0257(19) 0.026(2) 0.025(2) 0.0116(17) 0.0032(16) 0.0063(17)
C5 0.0245(19) 0.028(2) 0.030(2) 0.0115(18) 0.0055(17) 0.0073(18)
C6 0.037(2) 0.032(3) 0.042(3) 0.000(2) 0.004(2) 0.004(2)
C7 0.040(3) 0.040(3) 0.044(3) 0.000(2) -0.002(2) -0.003(2)
C8 0.044(3) 0.047(3) 0.029(2) 0.013(2) -0.001(2) -0.004(2)
C9 0.029(2) 0.039(3) 0.027(2) 0.014(2) 0.0029(18) 0.0051(19)
C10 0.031(2) 0.032(2) 0.029(2) 0.0137(19) 0.0065(18) 0.0092(18)
C11 0.029(2) 0.044(3) 0.027(2) 0.019(2) 0.0039(18) 0.0070(19)
C12 0.029(2) 0.039(3) 0.028(2) 0.018(2) 0.0103(18) 0.0138(19)
C13 0.051(3) 0.059(3) 0.039(3) 0.032(3) 0.019(2) 0.028(2)
C14 0.051(3) 0.071(4) 0.031(3) 0.029(3) 0.015(2) 0.021(3)
C15 0.029(2) 0.025(2) 0.026(2) 0.0082(18) 0.0009(17) 0.0018(17)
C16 0.027(2) 0.024(2) 0.024(2) 0.0042(17) 0.0002(17) 0.0026(17)
C17 0.038(2) 0.035(3) 0.038(2) 0.019(2) 0.0067(19) 0.016(2)
C18 0.032(2) 0.028(2) 0.041(3) 0.0136(19) 0.0062(19) 0.0096(19)
C19 0.025(2) 0.023(2) 0.031(2) 0.0056(17) 0.0022(17) 0.0026(17)
N5 0.0218(16) 0.0272(19) 0.0265(18) 0.0066(15) 0.0034(14) 0.0061(14)
C21 0.027(2) 0.025(2) 0.034(2) 0.0050(18) 0.0035(18) 0.0005(19)
N1 0.0284(18) 0.028(2) 0.034(2) 0.0068(16) 0.0043(15) 0.0060(16)
N2 0.0273(17) 0.031(2) 0.0222(18) 0.0081(16) 0.0000(14) 0.0050(15)
N3 0.039(2) 0.049(2) 0.038(2) 0.0203(19) 0.0139(17) 0.0248(18)
N4 0.050(2) 0.060(3) 0.025(2) 0.025(2) 0.0068(17) 0.0097(19)
C20 0.0238(19) 0.024(2) 0.025(2) 0.0055(17) 0.0001(16) 0.0019(17)
O1 0.0391(16) 0.0329(17) 0.0288(16) 0.0098(14) 0.0026(13) 0.0114(13)
O2 0.0318(16) 0.048(2) 0.0452(19) 0.0125(15) 0.0057(14) 0.0188(15)
O1W 0.0326(16) 0.047(2) 0.042(2) 0.0132(15) 0.0045(15) -0.0043(16)
O3 0.0307(16) 0.0361(19) 0.072(2) 0.0151(15) 0.0163(15) 0.0120(16)
O2W 0.057(2) 0.038(2) 0.078(3) 0.0086(18) 0.035(2) 0.0004(19)
O4 0.0356(16) 0.0379(18) 0.0450(18) 0.0130(14) 0.0182(14) 0.0200(15)
Mn1 0.0267(3) 0.0285(4) 0.0290(4) 0.0088(3) 0.0054(3) 0.0109(3)

loop_
_atom_type_symbol
_atom_type_description
_atom_type_scat_dispersion_real
_atom_type_scat_dispersion_imag
_atom_type_scat_source
C C 0.0033 0.0016 'International Tables Vol C Tables 4.2.6.8 and 6.1.1.4'
H H 0.0000 0.0000 'International Tables Vol C Tables 4.2.6.8 and 6.1.1.4'
N N 0.0061 0.0033 'International Tables Vol C Tables 4.2.6.8 and 6.1.1.4'
O O 0.0106 0.0060 'International Tables Vol C Tables 4.2.6.8 and 6.1.1.4'
Mn Mn 0.3368 0.7283 'International Tables Vol C Tables 4.2.6.8 and 6.1.1.4'

loop_
_geom_angle_atom_site_label_1
_geom_angle_atom_site_label_2
_geom_angle_atom_site_label_3
_geom_angle_site_symmetry_1
_geom_angle_site_symmetry_3
_geom_angle
_geom_angle_publ_flag
N2 C1 C2 . . 123.7(4) ?
N2 C1 H1 . . 118.1 ?
C2 C1 H1 . . 118.1 ?
C3 C2 C1 . . 118.5(4) ?
C3 C2 H2 . . 120.7 ?
C1 C2 H2 . . 120.7 ?
C2 C3 C10 . . 119.1(4) ?
C2 C3 H3 . . 120.5 ?
C10 C3 H3 . . 120.5 ?
N2 C4 C10 . . 122.3(4) ?
N2 C4 C5 . . 116.6(3) ?
C10 C4 C5 . . 121.1(3) ?
N1 C5 C9 . . 122.4(4) ?
N1 C5 C4 . . 118.2(3) ?
C9 C5 C4 . . 119.3(4) ?
N1 C6 C7 . . 123.8(4) ?
N1 C6 H6 . . 118.1 ?
C7 C6 H6 . . 118.1 ?
C8 C7 C6 . . 118.1(4) ?
C8 C7 H7 . . 121.0 ?
C6 C7 H7 . . 121.0 ?
C7 C8 C9 . . 120.2(4) ?
C7 C8 H8 . . 119.9 ?
C9 C8 H8 . . 119.9 ?
C8 C9 C5 . . 117.5(4) ?
C8 C9 C11 . . 123.4(4) ?
C5 C9 C11 . . 119.1(4) ?
C4 C10 C3 . . 118.7(4) ?
C4 C10 C12 . . 119.2(4) ?
C3 C10 C12 . . 122.1(4) ?
N4 C11 C12 . . 120.7(4) ?
N4 C11 C9 . . 118.2(4) ?
C12 C11 C9 . . 121.1(4) ?
N3 C12 C11 . . 122.4(4) ?
N3 C12 C10 . . 117.7(4) ?
C11 C12 C10 . . 119.9(4) ?
N3 C13 C14 . . 122.0(4) ?
N3 C13 H13 . . 119.0 ?
C14 C13 H13 . . 119.0 ?
N4 C14 C13 . . 123.0(4) ?
N4 C14 H14 . . 118.5 ?
C13 C14 H14 . . 118.5 ?
O2 C15 O1 . . 124.4(3) ?
O2 C15 C16 . . 118.4(3) ?
O1 C15 C16 . . 117.2(3) ?
C20 C16 C17 . . 118.2(3) ?
C20 C16 C15 . . 121.1(3) ?
C17 C16 C15 . . 120.6(3) ?
C18 C17 C16 . . 119.7(4) ?
C18 C17 H17 . . 120.2 ?
C16 C17 H17 . . 120.2 ?
C17 C18 C19 . . 118.8(3) ?
C17 C18 H18 . . 120.6 ?
C19 C18 H18 . . 120.6 ?
N5 C19 C18 . . 122.3(3) ?
N5 C19 C21 . . 115.4(3) ?
C18 C19 C21 . . 122.3(3) ?
C20 N5 C19 . . 117.8(3) ?
C20 N5 Mn1 . 2_665 128.1(2) ?
C19 N5 Mn1 . 2_665 111.1(2) ?
O4 C21 O3 . . 126.1(4) ?
O4 C21 C19 . . 117.1(3) ?
O3 C21 C19 . . 116.8(4) ?
C6 N1 C5 . . 118.0(4) ?
C6 N1 Mn1 . . 127.9(3) ?
C5 N1 Mn1 . . 114.0(3) ?
C1 N2 C4 . . 117.7(3) ?
C1 N2 Mn1 . . 124.9(3) ?
C4 N2 Mn1 . . 117.1(3) ?
C13 N3 C12 . . 115.9(4) ?
C14 N4 C11 . . 116.0(4) ?
N5 C20 C16 . . 123.2(3) ?
N5 C20 H20 . . 118.4 ?
C16 C20 H20 . . 118.4 ?
C15 O1 Mn1 . . 123.5(2) ?
Mn1 O1W HW12 . . 123(2) ?
Mn1 O1W HW11 . . 123(3) ?
HW12 O1W HW11 . . 113(3) ?
HW22 O2W HW21 . . 111(3) ?
C21 O4 Mn1 . 2_665 119.4(2) ?
O1W Mn1 O4 . 2_665 166.72(12) y
O1W Mn1 O1 . . 90.57(11) y
O4 Mn1 O1 2_665 . 96.89(11) y
O1W Mn1 N2 . . 102.65(12) y
O4 Mn1 N2 2_665 . 87.86(11) y
O1 Mn1 N2 . . 93.72(11) y
O1W Mn1 N5 . 2_665 94.60(12) y
O4 Mn1 N5 2_665 2_665 74.22(11) y
O1 Mn1 N5 . 2_665 92.22(11) y
N2 Mn1 N5 . 2_665 161.67(10) y
O1W Mn1 N1 . . 85.04(12) y
O4 Mn1 N1 2_665 . 90.46(11) y
O1 Mn1 N1 . . 164.46(11) y
N2 Mn1 N1 . . 72.82(12) y
N5 Mn1 N1 2_665 . 102.97(12) y

loop_
_geom_bond_atom_site_label_1
_geom_bond_atom_site_label_2
_geom_bond_site_symmetry_2
_geom_bond_distance
_geom_bond_publ_flag
C1 N2 . 1.317(5) ?
C1 C2 . 1.389(6) ?
C1 H1 . 0.9300 ?
C2 C3 . 1.373(6) ?
C2 H2 . 0.9300 ?
C3 C10 . 1.393(6) ?
C3 H3 . 0.9300 ?
C4 N2 . 1.364(5) ?
C4 C10 . 1.380(5) ?
C4 C5 . 1.464(5) ?
C5 N1 . 1.346(5) ?
C5 C9 . 1.407(5) ?
C6 N1 . 1.325(5) ?
C6 C7 . 1.396(6) ?
C6 H6 . 0.9300 ?
C7 C8 . 1.362(6) ?
C7 H7 . 0.9300 ?
C8 C9 . 1.397(6) ?
C8 H8 . 0.9300 ?
C9 C11 . 1.447(6) ?
C10 C12 . 1.463(5) ?
C11 N4 . 1.361(5) ?
C11 C12 . 1.389(6) ?
C12 N3 . 1.356(5) ?
C13 N3 . 1.317(5) ?
C13 C14 . 1.393(7) ?
C13 H13 . 0.9300 ?
C14 N4 . 1.321(6) ?
C14 H14 . 0.9300 ?
C15 C16 . 1.503(5) ?
C16 C20 . 1.377(5) ?
C16 C17 . 1.381(5) ?
C17 C18 . 1.376(5) ?
C17 H17 . 0.9300 ?
C18 C19 . 1.379(5) ?
C18 H18 . 0.9300 ?
C19 N5 . 1.350(4) ?
C19 C21 . 1.513(5) ?
N5 C20 . 1.340(5) ?
N5 Mn1 2_665 2.278(3) n
C20 H20 . 0.9300 ?
O1W HW12 . 0.849(18) ?
O1W HW11 . 0.83(4) ?
O2W HW22 . 0.846(18) ?
O2W HW21 . 0.851(18) ?
O4 Mn1 2_665 2.143(3) n
Mn1 O1W . 2.110(3) y
Mn1 O1 . 2.156(3) y
Mn1 O4 2_665 2.143(3) y
Mn1 N2 . 2.241(3) y
Mn1 N5 2_665 2.278(3) y
Mn1 N1 . 2.324(3) y
C15 O2 . 1.236(4) y
C15 O1 . 1.280(4) y
C21 O4 . 1.248(5) y
C21 O3 . 1.252(4) y

loop_
_geom_hbond_atom_site_label_D
_geom_hbond_atom_site_label_H
_geom_hbond_atom_site_label_A
_geom_hbond_site_symmetry_A
_geom_hbond_distance_DH
_geom_hbond_distance_HA
_geom_hbond_distance_DA
_geom_hbond_angle_DHA
O1W HW11 O2W . 0.83(4) 1.89(2) 2.704(4) 166(4)
O1W HW12 O3 2_765 0.849(18) 1.818(19) 2.665(4) 176(4)
O2W HW21 O1 2_655 0.851(18) 2.04(2) 2.874(4) 165(4)
O2W HW22 O2 1_655 0.846(18) 1.93(2) 2.767(4) 170(4)
